data_7213863
loop_
_publ_author_name
'Liang, Yue'
'Zhang, Zhi-Ming'
'Liu, Zhu-Jun'
'Zhang, Ying'
'Zhang, Jun'
'Wang, En-Bo'

_publ_section_title
;
 A cobalt-containing pseudosandwich-type polyoxometalate based on a
 lacunary Lindqvist polyoxovanadate
;
_journal_issue 6
_journal_name_full CrystEngComm
_journal_page_first 1187
_journal_paper_doi 10.1039/c3ce41278d
_journal_volume 16
_journal_year 2014
_chemical_formula_sum 'C6 H66 Co5 N4 O57 V11'
_chemical_formula_weight 1961.62
_chemical_name_systematic
; 
 ? 
;
_space_group_IT_number 12
_symmetry_cell_setting monoclinic
_symmetry_space_group_name_Hall '-C 2y'
_symmetry_space_group_name_H-M 'C 1 2/m 1'
_atom_sites_solution_hydrogens geom
_atom_sites_solution_primary direct
_atom_sites_solution_secondary difmap
_audit_creation_method SHELXL-97
_cell_angle_alpha 90.00
_cell_angle_beta 91.73(3)
_cell_angle_gamma 90.00
_cell_formula_units_Z 2
_cell_length_a 15.209(3)
_cell_length_b 14.377(3)
_cell_length_c 12.810(3)
_cell_measurement_temperature 293(2)
_cell_measurement_theta_max 24.99
_cell_measurement_theta_min 3.08
_cell_volume 2799.8(10)
_computing_cell_refinement 'RAPID AUTO'
_computing_data_collection 'RAPID AUTO'
_computing_data_reduction 'RAPID AUTO'
_computing_structure_refinement 'SHELXL-97 (Sheldrick, 1997)'
_computing_structure_solution 'SHELXS-97 (Sheldrick, 1990)'
_diffrn_ambient_temperature 293(2)
_diffrn_detector_area_resol_mean 9
_diffrn_measured_fraction_theta_full 0.998
_diffrn_measured_fraction_theta_max 0.998
_diffrn_measurement_device_type 'Rigaku R-AXIS RAPID IP'
_diffrn_measurement_method CCD
_diffrn_radiation_monochromator graphite
_diffrn_radiation_source 'fine-focus sealed tube'
_diffrn_radiation_type MoK\a
_diffrn_radiation_wavelength 0.71073
_diffrn_reflns_av_R_equivalents 0.0424
_diffrn_reflns_av_sigmaI/netI 0.0317
_diffrn_reflns_limit_h_max 18
_diffrn_reflns_limit_h_min -18
_diffrn_reflns_limit_k_max 17
_diffrn_reflns_limit_k_min -17
_diffrn_reflns_limit_l_max 15
_diffrn_reflns_limit_l_min -15
_diffrn_reflns_number 11084
_diffrn_reflns_theta_full 24.99
_diffrn_reflns_theta_max 24.99
_diffrn_reflns_theta_min 3.08
_diffrn_standards_decay_% none
_diffrn_standards_interval_count 0
_diffrn_standards_number 0
_exptl_absorpt_coefficient_mu 3.307
_exptl_absorpt_correction_T_max 0.7778
_exptl_absorpt_correction_T_min 0.5723
_exptl_absorpt_correction_type empirical
_exptl_absorpt_process_details '(blessing, 1995, 1997)'
_exptl_crystal_colour brown
_exptl_crystal_density_diffrn 2.327
_exptl_crystal_density_method 'not measured'
_exptl_crystal_description block
_exptl_crystal_F_000 1948
_exptl_crystal_size_max 0.19
_exptl_crystal_size_mid 0.09
_exptl_crystal_size_min 0.08
_refine_diff_density_max 0.993
_refine_diff_density_min -2.215
_refine_diff_density_rms 0.217
_refine_ls_extinction_method none
_refine_ls_goodness_of_fit_ref 0.967
_refine_ls_hydrogen_treatment constr
_refine_ls_matrix_type full
_refine_ls_number_parameters 237
_refine_ls_number_reflns 2570
_refine_ls_number_restraints 42
_refine_ls_restrained_S_all 0.966
_refine_ls_R_factor_all 0.0791
_refine_ls_R_factor_gt 0.0717
_refine_ls_shift/su_max 0.000
_refine_ls_shift/su_mean 0.000
_refine_ls_structure_factor_coef Fsqd
_refine_ls_weighting_details 'calc w=1/[\s^2^(Fo^2^)+(0.0424P)^2^+159.1092P] where P=(Fo^2^+2Fc^2^)/3'
_refine_ls_weighting_scheme calc
_refine_ls_wR_factor_gt 0.1686
_refine_ls_wR_factor_ref 0.1727
_reflns_number_gt 2229
_reflns_number_total 2570
_reflns_threshold_expression >2sigma(I)
_cod_data_source_file c3ce41278d.txt
_cod_data_source_block 1
_cod_depositor_comments
;
The following automatic conversions were performed:

'_symmetry_cell_setting' value 'Monoclinic' changed to 'monoclinic'
according to
/usr/data/users/saulius/automatic-downloads/current/RSC/lib/dictionaries/cif_core.dic
dictionary named 'cif_core.dic' version 2.4.2 from 2011-04-26.

Automatic conversion script
Id: cif_fix_values 2281 2013-09-26 08:29:07Z andrius 
;
_cod_original_sg_symbol_H-M C2/m
_cod_database_code 7213863

loop_
_symmetry_equiv_pos_as_xyz
'x, y, z'
'-x, y, -z'
'x+1/2, y+1/2, z'
'-x+1/2, y+1/2, -z'
'-x, -y, -z'
'x, -y, z'
'-x+1/2, -y+1/2, -z'
'x+1/2, -y+1/2, z'

loop_
_atom_site_label
_atom_site_type_symbol
_atom_site_fract_x
_atom_site_fract_y
_atom_site_fract_z
_atom_site_U_iso_or_equiv
_atom_site_adp_type
_atom_site_occupancy
_atom_site_symmetry_multiplicity
_atom_site_calc_flag
_atom_site_refinement_flags
_atom_site_disorder_assembly
_atom_site_disorder_group
Co1 Co 0.0000 0.5000 0.5000 0.0120(4) Uani 1 4 d S . .
Co2 Co 0.18640(9) 0.5000 0.55393(11) 0.0151(4) Uani 1 2 d S . .
Co3 Co 0.2500 0.2500 0.0000 0.0672(8) Uani 1 2 d SU . .
V1 V -0.07172(8) 0.38847(10) 0.31323(10) 0.0177(3) Uani 1 1 d . . .
V2 V 0.06212(12) 0.5000 0.18313(14) 0.0197(5) Uani 1 2 d S . .
V3 V 0.12749(9) 0.38585(10) 0.37652(10) 0.0194(4) Uani 1 1 d . . .
V4 V 0.0000 0.2595(4) 0.5000 0.0436(12) Uani 0.50 2 d SP . 1
O11 O -0.0784(11) 0.1847(13) 0.4701(13) 0.053(4) Uani 0.50 1 d PU A 1
O12 O -0.0740(11) 0.1367(13) 0.4238(14) 0.058(4) Uani 0.50 1 d PU B 2
C1 C 0.3892(8) 0.5000 0.6637(11) 0.035(3) Uani 1 2 d S . .
H1A H 0.4214 0.5000 0.5995 0.042 Uiso 1 2 calc SR . .
H1B H 0.4320 0.5000 0.7215 0.042 Uiso 1 2 calc SR . .
C2 C 0.3353(6) 0.5880(7) 0.6684(7) 0.031(2) Uani 1 1 d . . .
H2A H 0.3022 0.5880 0.7318 0.037 Uiso 1 1 calc R . .
H2B H 0.3744 0.6413 0.6707 0.037 Uiso 1 1 calc R . .
N1 N 0.2745(4) 0.5965(5) 0.5779(5) 0.0228(15) Uani 1 1 d . . .
H1C H 0.3069 0.6000 0.5204 0.027 Uiso 1 1 calc R . .
H1D H 0.2460 0.6510 0.5836 0.027 Uiso 1 1 calc R . .
O1 O 0.2006(4) 0.3083(4) 0.3968(5) 0.0279(14) Uani 1 1 d . . .
O2 O 0.0250(3) 0.3164(4) 0.3617(4) 0.0195(12) Uani 1 1 d . . .
O3 O 0.1451(5) 0.5000 0.6924(6) 0.0184(16) Uani 1 2 d S . .
O4 O 0.0927(3) 0.4116(4) 0.5268(4) 0.0159(11) Uani 1 1 d . . .
O5 O -0.1449(4) 0.3095(4) 0.2932(5) 0.0272(14) Uani 1 1 d . . .
O6 O 0.0253(5) 0.5000 0.3572(6) 0.0142(15) Uani 1 2 d S . .
O7 O 0.1961(5) 0.5000 0.4067(6) 0.0171(16) Uani 1 2 d S . .
O8 O 0.1361(3) 0.4076(4) 0.2378(4) 0.0206(12) Uani 1 1 d . . .
O9 O -0.0315(3) 0.4087(4) 0.1874(4) 0.0197(12) Uani 1 1 d . . .
O10 O 0.0856(6) 0.5000 0.0628(6) 0.029(2) Uani 1 2 d S . .
O1W O 0.2575(6) 0.3005(7) 0.1504(6) 0.071(3) Uani 1 1 d . . .
O2W O 0.1213(7) 0.3089(8) -0.0251(7) 0.082(3) Uani 1 1 d . . .
O3W O 0.1832(7) 0.1335(8) 0.0507(8) 0.088(3) Uani 1 1 d . . .
O4W O 0.4181(15) 0.420(2) 0.1255(19) 0.074(7) Uani 0.40 1 d PU . .
O5W O 0.2905(7) 0.0000 0.1038(8) 0.057(3) Uani 1 2 d S . .
O6W O 0.138(2) 0.0000 0.676(3) 0.066(9) Uani 0.50 2 d SPU C 1
O9W O 0.139(2) 0.048(2) 0.669(3) 0.038(7) Uani 0.25 1 d PU . 2
O7W O 0.0393(10) 0.2066(10) 0.1488(11) 0.059(4) Uani 0.60 1 d PU . .
O8W O 0.0000 0.1723(18) 0.0000 0.067(7) Uani 0.50 2 d SP . .

loop_
_atom_site_aniso_label
_atom_site_aniso_U_11
_atom_site_aniso_U_22
_atom_site_aniso_U_33
_atom_site_aniso_U_23
_atom_site_aniso_U_13
_atom_site_aniso_U_12
Co1 0.0095(9) 0.0147(10) 0.0118(10) 0.000 0.0027(7) 0.000
Co2 0.0097(7) 0.0209(8) 0.0147(7) 0.000 0.0019(5) 0.000
Co3 0.0748(17) 0.0824(19) 0.0446(13) 0.0002(13) 0.0042(12) 0.0292(15)
V1 0.0157(7) 0.0197(7) 0.0179(7) -0.0040(5) 0.0028(5) -0.0030(5)
V2 0.0184(10) 0.0286(11) 0.0122(9) 0.000 0.0047(7) 0.000
V3 0.0201(7) 0.0200(7) 0.0183(7) -0.0039(6) 0.0002(5) 0.0063(6)
V4 0.042(3) 0.045(3) 0.045(3) 0.000 0.008(2) 0.000
O11 0.052(5) 0.054(5) 0.052(5) 0.001(3) 0.001(3) -0.005(3)
O12 0.060(6) 0.055(6) 0.060(6) 0.002(5) 0.013(4) 0.006(5)
C1 0.020(6) 0.051(9) 0.034(7) 0.000 -0.009(5) 0.000
C2 0.021(4) 0.041(6) 0.030(5) 0.000(4) -0.008(4) -0.006(4)
N1 0.016(3) 0.031(4) 0.021(3) 0.000(3) 0.001(3) -0.002(3)
O1 0.027(3) 0.026(3) 0.031(3) -0.003(3) 0.002(3) 0.010(3)
O2 0.019(3) 0.018(3) 0.022(3) -0.004(2) 0.004(2) -0.002(2)
O3 0.015(4) 0.025(4) 0.015(4) 0.000 -0.002(3) 0.000
O4 0.012(2) 0.021(3) 0.015(3) 0.002(2) 0.001(2) 0.001(2)
O5 0.025(3) 0.029(3) 0.028(3) -0.007(3) 0.002(2) -0.012(3)
O6 0.013(4) 0.016(4) 0.013(4) 0.000 0.004(3) 0.000
O7 0.011(4) 0.024(4) 0.016(4) 0.000 0.003(3) 0.000
O8 0.019(3) 0.025(3) 0.019(3) -0.004(2) 0.005(2) 0.002(2)
O9 0.019(3) 0.026(3) 0.014(3) -0.006(2) 0.002(2) 0.001(2)
O10 0.030(5) 0.045(6) 0.013(4) 0.000 0.009(3) 0.000
O1W 0.081(6) 0.102(8) 0.029(4) -0.006(4) 0.007(4) 0.057(6)
O2W 0.087(7) 0.106(9) 0.053(5) 0.007(6) 0.005(5) 0.049(6)
O3W 0.093(8) 0.092(8) 0.078(7) 0.012(6) 0.014(6) 0.011(7)
O4W 0.057(9) 0.091(11) 0.075(10) 0.005(8) 0.001(8) 0.003(8)
O5W 0.046(6) 0.092(10) 0.034(6) 0.000 -0.004(5) 0.000
O6W 0.058(11) 0.067(12) 0.074(12) 0.000 0.012(8) 0.000
O9W 0.031(10) 0.038(11) 0.045(10) 0.004(9) 0.009(8) 0.000(9)
O7W 0.067(7) 0.060(7) 0.051(6) -0.012(6) -0.001(6) 0.013(6)
O8W 0.10(2) 0.048(15) 0.054(15) 0.000 0.030(14) 0.000

loop_
_atom_type_symbol
_atom_type_description
_atom_type_scat_dispersion_real
_atom_type_scat_dispersion_imag
_atom_type_scat_source
C C 0.0033 0.0016 'International Tables Vol C Tables 4.2.6.8 and 6.1.1.4'
H H 0.0000 0.0000 'International Tables Vol C Tables 4.2.6.8 and 6.1.1.4'
Co Co 0.3494 0.9721 'International Tables Vol C Tables 4.2.6.8 and 6.1.1.4'
N N 0.0061 0.0033 'International Tables Vol C Tables 4.2.6.8 and 6.1.1.4'
O O 0.0106 0.0060 'International Tables Vol C Tables 4.2.6.8 and 6.1.1.4'
V V 0.3005 0.5294 'International Tables Vol C Tables 4.2.6.8 and 6.1.1.4'

loop_
_geom_angle_atom_site_label_1
_geom_angle_atom_site_label_2
_geom_angle_atom_site_label_3
_geom_angle
_geom_angle_site_symmetry_1
_geom_angle_site_symmetry_3
O6 Co1 O6 180.000(1) 5_566 .
O6 Co1 O4 89.8(2) 5_566 6_565
O6 Co1 O4 90.2(2) . 6_565
O6 Co1 O4 90.2(2) 5_566 2_556
O6 Co1 O4 89.8(2) . 2_556
O4 Co1 O4 180.000(1) 6_565 2_556
O6 Co1 O4 89.8(2) 5_566 .
O6 Co1 O4 90.2(2) . .
O4 Co1 O4 82.8(3) 6_565 .
O4 Co1 O4 97.2(3) 2_556 .
O6 Co1 O4 90.2(2) 5_566 5_566
O6 Co1 O4 89.8(2) . 5_566
O4 Co1 O4 97.2(3) 6_565 5_566
O4 Co1 O4 82.8(3) 2_556 5_566
O4 Co1 O4 180.000(1) . 5_566
O6 Co1 Co2 90.3(2) 5_566 5_566
O6 Co1 Co2 89.7(2) . 5_566
O4 Co1 Co2 138.60(16) 6_565 5_566
O4 Co1 Co2 41.40(16) 2_556 5_566
O4 Co1 Co2 138.60(16) . 5_566
O4 Co1 Co2 41.40(16) 5_566 5_566
O6 Co1 Co2 89.7(2) 5_566 .
O6 Co1 Co2 90.3(2) . .
O4 Co1 Co2 41.40(16) 6_565 .
O4 Co1 Co2 138.60(16) 2_556 .
O4 Co1 Co2 41.40(16) . .
O4 Co1 Co2 138.60(16) 5_566 .
Co2 Co1 Co2 180.0 5_566 .
O6 Co1 V3 48.53(15) 5_566 2_556
O6 Co1 V3 131.47(15) . 2_556
O4 Co1 V3 138.12(15) 6_565 2_556
O4 Co1 V3 41.88(15) 2_556 2_556
O4 Co1 V3 91.52(15) . 2_556
O4 Co1 V3 88.48(15) 5_566 2_556
Co2 Co1 V3 59.10(4) 5_566 2_556
Co2 Co1 V3 120.90(4) . 2_556
O6 Co1 V3 48.53(15) 5_566 5_566
O6 Co1 V3 131.47(15) . 5_566
O4 Co1 V3 91.52(15) 6_565 5_566
O4 Co1 V3 88.48(15) 2_556 5_566
O4 Co1 V3 138.12(15) . 5_566
O4 Co1 V3 41.88(15) 5_566 5_566
Co2 Co1 V3 59.10(4) 5_566 5_566
Co2 Co1 V3 120.90(4) . 5_566
V3 Co1 V3 65.75(6) 2_556 5_566
O6 Co1 V3 131.47(15) 5_566 .
O6 Co1 V3 48.53(15) . .
O4 Co1 V3 88.48(15) 6_565 .
O4 Co1 V3 91.52(15) 2_556 .
O4 Co1 V3 41.88(15) . .
O4 Co1 V3 138.12(15) 5_566 .
Co2 Co1 V3 120.90(4) 5_566 .
Co2 Co1 V3 59.10(4) . .
V3 Co1 V3 114.25(6) 2_556 .
V3 Co1 V3 180.0 5_566 .
O6 Co1 V3 131.47(15) 5_566 6_565
O6 Co1 V3 48.53(15) . 6_565
O4 Co1 V3 41.88(15) 6_565 6_565
O4 Co1 V3 138.12(15) 2_556 6_565
O4 Co1 V3 88.48(15) . 6_565
O4 Co1 V3 91.52(15) 5_566 6_565
Co2 Co1 V3 120.90(4) 5_566 6_565
Co2 Co1 V3 59.10(4) . 6_565
V3 Co1 V3 180.00(4) 2_556 6_565
V3 Co1 V3 114.25(6) 5_566 6_565
V3 Co1 V3 65.75(6) . 6_565
O7 Co2 O3 165.2(3) . .
O7 Co2 O4 84.3(2) . .
O3 Co2 O4 84.6(2) . .
O7 Co2 O4 84.3(2) . 6_565
O3 Co2 O4 84.6(2) . 6_565
O4 Co2 O4 82.2(3) . 6_565
O7 Co2 N1 94.8(3) . .
O3 Co2 N1 95.6(3) . .
O4 Co2 N1 175.6(3) . .
O4 Co2 N1 93.4(3) 6_565 .
O7 Co2 N1 94.8(3) . 6_565
O3 Co2 N1 95.6(3) . 6_565
O4 Co2 N1 93.4(3) . 6_565
O4 Co2 N1 175.6(3) 6_565 6_565
N1 Co2 N1 90.9(4) . 6_565
O7 Co2 Co1 82.4(2) . .
O3 Co2 Co1 82.8(2) . .
O4 Co2 Co1 41.11(15) . .
O4 Co2 Co1 41.11(15) 6_565 .
N1 Co2 Co1 134.5(2) . .
N1 Co2 Co1 134.5(2) 6_565 .
O7 Co2 V3 42.07(12) . .
O3 Co2 V3 128.61(16) . .
O4 Co2 V3 44.24(15) . .
O4 Co2 V3 91.27(16) 6_565 .
N1 Co2 V3 135.8(2) . .
N1 Co2 V3 85.2(2) 6_565 .
Co1 Co2 V3 62.60(4) . .
O7 Co2 V3 42.07(12) . 6_565
O3 Co2 V3 128.61(16) . 6_565
O4 Co2 V3 91.27(16) . 6_565
O4 Co2 V3 44.24(15) 6_565 6_565
N1 Co2 V3 85.2(2) . 6_565
N1 Co2 V3 135.8(2) 6_565 6_565
Co1 Co2 V3 62.60(4) . 6_565
V3 Co2 V3 68.34(7) . 6_565
O7 Co2 V1 129.74(16) . 2_556
O3 Co2 V1 40.78(13) . 2_556
O4 Co2 V1 45.61(15) . 2_556
O4 Co2 V1 90.91(16) 6_565 2_556
N1 Co2 V1 135.5(2) . 2_556
N1 Co2 V1 86.4(2) 6_565 2_556
Co1 Co2 V1 62.99(4) . 2_556
V3 Co2 V1 88.32(5) . 2_556
V3 Co2 V1 125.57(6) 6_565 2_556
O7 Co2 V1 129.74(16) . 5_566
O3 Co2 V1 40.78(13) . 5_566
O4 Co2 V1 90.91(16) . 5_566
O4 Co2 V1 45.61(15) 6_565 5_566
N1 Co2 V1 86.4(2) . 5_566
N1 Co2 V1 135.5(2) 6_565 5_566
Co1 Co2 V1 62.99(4) . 5_566
V3 Co2 V1 125.57(6) . 5_566
V3 Co2 V1 88.32(5) 6_565 5_566
V1 Co2 V1 65.91(6) 2_556 5_566
O1W Co3 O1W 180.00(15) . 7
O1W Co3 O3W 90.3(4) . .
O1W Co3 O3W 89.7(4) 7 .
O1W Co3 O3W 89.7(4) . 7
O1W Co3 O3W 90.3(4) 7 7
O3W Co3 O3W 180.0(7) . 7
O1W Co3 O2W 88.5(3) . 7
O1W Co3 O2W 91.5(3) 7 7
O3W Co3 O2W 95.0(5) . 7
O3W Co3 O2W 85.0(5) 7 7
O1W Co3 O2W 91.5(3) . .
O1W Co3 O2W 88.5(3) 7 .
O3W Co3 O2W 85.0(5) . .
O3W Co3 O2W 95.0(5) 7 .
O2W Co3 O2W 180.0(6) 7 .
O5 V1 O9 103.2(3) . .
O5 V1 O2 101.2(3) . .
O9 V1 O2 95.9(2) . .
O5 V1 O3 100.5(3) . 5_566
O9 V1 O3 92.5(3) . 5_566
O2 V1 O3 154.2(3) . 5_566
O5 V1 O4 98.2(3) . 2_556
O9 V1 O4 158.0(2) . 2_556
O2 V1 O4 84.6(2) . 2_556
O3 V1 O4 78.7(3) 5_566 2_556
O5 V1 O6 174.3(3) . .
O9 V1 O6 82.4(3) . .
O2 V1 O6 79.0(2) . .
O3 V1 O6 78.0(2) 5_566 .
O4 V1 O6 76.2(2) 2_556 .
O5 V1 Co2 93.3(2) . 5_566
O9 V1 Co2 131.7(2) . 5_566
O2 V1 Co2 125.24(17) . 5_566
O3 V1 Co2 39.4(2) 5_566 5_566
O4 V1 Co2 40.88(14) 2_556 5_566
O6 V1 Co2 82.08(17) . 5_566
O5 V1 Co1 136.6(2) . .
O9 V1 Co1 120.20(18) . .
O2 V1 Co1 76.95(17) . .
O3 V1 Co1 77.8(2) 5_566 .
O4 V1 Co1 38.50(14) 2_556 .
O6 V1 Co1 37.82(18) . .
Co2 V1 Co1 57.70(4) 5_566 .
O5 V1 V3 134.3(2) . .
O9 V1 V3 83.01(17) . .
O2 V1 V3 33.44(17) . .
O3 V1 V3 124.75(19) 5_566 .
O4 V1 V3 85.63(14) 2_556 .
O6 V1 V3 46.72(13) . .
Co2 V1 V3 116.39(6) 5_566 .
Co1 V1 V3 58.70(4) . .
O5 V1 V2 137.7(2) . .
O9 V1 V2 34.53(18) . .
O2 V1 V2 86.75(17) . .
O3 V1 V2 86.5(2) 5_566 .
O4 V1 V2 124.00(15) 2_556 .
O6 V1 V2 47.90(18) . .
Co2 V1 V2 115.89(5) 5_566 .
Co1 V1 V2 85.71(5) . .
V3 V1 V2 59.92(5) . .
O10 V2 O8 102.3(3) . 6_565
O10 V2 O8 102.3(3) . .
O8 V2 O8 90.9(3) 6_565 .
O10 V2 O9 102.4(3) . .
O8 V2 O9 155.1(2) 6_565 .
O8 V2 O9 86.7(2) . .
O10 V2 O9 102.4(3) . 6_565
O8 V2 O9 86.7(2) 6_565 6_565
O8 V2 O9 155.1(2) . 6_565
O9 V2 O9 85.2(3) . 6_565
O10 V2 O6 179.0(4) . .
O8 V2 O6 78.4(2) 6_565 .
O8 V2 O6 78.4(2) . .
O9 V2 O6 76.9(2) . .
O9 V2 O6 76.9(2) 6_565 .
O10 V2 V3 134.1(2) . 6_565
O8 V2 V3 31.74(16) 6_565 6_565
O8 V2 V3 84.37(18) . 6_565
O9 V2 V3 123.50(17) . 6_565
O9 V2 V3 80.65(17) 6_565 6_565
O6 V2 V3 46.66(13) . 6_565
O10 V2 V3 134.1(2) . .
O8 V2 V3 84.37(18) 6_565 .
O8 V2 V3 31.74(16) . .
O9 V2 V3 80.65(17) . .
O9 V2 V3 123.50(17) 6_565 .
O6 V2 V3 46.66(12) . .
V3 V2 V3 63.71(6) 6_565 .
O10 V2 V1 133.4(2) . 6_565
O8 V2 V1 80.13(17) 6_565 6_565
O8 V2 V1 124.24(18) . 6_565
O9 V2 V1 80.83(17) . 6_565
O9 V2 V1 31.07(15) 6_565 6_565
O6 V2 V1 45.86(13) . 6_565
V3 V2 V1 60.02(5) 6_565 6_565
V3 V2 V1 92.51(6) . 6_565
O10 V2 V1 133.4(2) . .
O8 V2 V1 124.24(18) 6_565 .
O8 V2 V1 80.13(17) . .
O9 V2 V1 31.07(15) . .
O9 V2 V1 80.83(17) 6_565 .
O6 V2 V1 45.86(13) . .
V3 V2 V1 92.51(6) 6_565 .
V3 V2 V1 60.02(5) . .
V1 V2 V1 61.98(6) 6_565 .
O1 V3 O8 102.1(3) . .
O1 V3 O2 102.7(3) . .
O8 V3 O2 94.5(2) . .
O1 V3 O7 100.9(3) . .
O8 V3 O7 89.7(3) . .
O2 V3 O7 154.6(3) . .
O1 V3 O4 100.0(3) . .
O8 V3 O4 156.9(2) . .
O2 V3 O4 87.3(2) . .
O7 V3 O4 79.4(3) . .
O1 V3 O6 176.6(3) . .
O8 V3 O6 80.7(2) . .
O2 V3 O6 78.9(2) . .
O7 V3 O6 77.1(2) . .
O4 V3 O6 77.0(2) . .
O1 V3 Co2 94.1(2) . .
O8 V3 Co2 129.50(19) . .
O2 V3 Co2 128.20(18) . .
O7 V3 Co2 40.0(2) . .
O4 V3 Co2 41.25(15) . .
O6 V3 Co2 82.62(17) . .
O1 V3 Co1 138.7(2) . .
O8 V3 Co1 119.07(18) . .
O2 V3 Co1 78.20(17) . .
O7 V3 Co1 77.9(2) . .
O4 V3 Co1 38.85(14) . .
O6 V3 Co1 38.40(18) . .
Co2 V3 Co1 58.31(4) . .
O1 V3 V2 134.8(2) . .
O8 V3 V2 32.77(17) . .
O2 V3 V2 87.44(18) . .
O7 V3 V2 82.6(2) . .
O4 V3 V2 124.65(16) . .
O6 V3 V2 47.92(18) . .
Co2 V3 V2 113.97(5) . .
Co1 V3 V2 86.31(5) . .
O1 V3 V1 136.1(2) . .
O8 V3 V1 80.87(17) . .
O2 V3 V1 34.12(17) . .
O7 V3 V1 123.00(18) . .
O4 V3 V1 88.04(14) . .
O6 V3 V1 45.94(13) . .
Co2 V3 V1 117.96(6) . .
Co1 V3 V1 59.68(4) . .
V2 V3 V1 60.06(5) . .
O11 V4 O11 98.1(13) . 2_556
O11 V4 O2 108.6(6) . 2_556
O11 V4 O2 102.6(6) 2_556 2_556
O11 V4 O2 102.6(6) . .
O11 V4 O2 108.6(6) 2_556 .
O2 V4 O2 131.7(4) 2_556 .
C2 C1 C2 113.9(11) 6_565 .
C2 C1 H1A 108.8 6_565 .
C2 C1 H1A 108.8 . .
C2 C1 H1B 108.8 6_565 .
C2 C1 H1B 108.8 . .
H1A C1 H1B 107.7 . .
N1 C2 C1 111.7(8) . .
N1 C2 H2A 109.3 . .
C1 C2 H2A 109.3 . .
N1 C2 H2B 109.3 . .
C1 C2 H2B 109.3 . .
H2A C2 H2B 107.9 . .
C2 N1 Co2 118.7(6) . .
C2 N1 H1C 107.6 . .
Co2 N1 H1C 107.6 . .
C2 N1 H1D 107.6 . .
Co2 N1 H1D 107.6 . .
H1C N1 H1D 107.1 . .
V3 O2 V1 112.4(3) . .
V3 O2 V4 108.1(3) . .
V1 O2 V4 110.4(3) . .
Co2 O3 V1 99.8(3) . 2_556
Co2 O3 V1 99.8(3) . 5_566
V1 O3 V1 110.3(4) 2_556 5_566
Co1 O4 Co2 97.5(2) . .
Co1 O4 V3 99.3(2) . .
Co2 O4 V3 94.5(2) . .
Co1 O4 V1 98.4(2) . 2_556
Co2 O4 V1 93.5(2) . 2_556
V3 O4 V1 159.5(3) . 2_556
Co1 O6 V1 95.3(2) . .
Co1 O6 V1 95.3(2) . 6_565
V1 O6 V1 91.4(3) . 6_565
Co1 O6 V3 93.1(2) . 6_565
V1 O6 V3 171.6(4) . 6_565
V1 O6 V3 87.33(6) 6_565 6_565
Co1 O6 V3 93.1(2) . .
V1 O6 V3 87.33(6) . .
V1 O6 V3 171.6(4) 6_565 .
V3 O6 V3 92.7(3) 6_565 .
Co1 O6 V2 177.8(4) . .
V1 O6 V2 86.2(2) . .
V1 O6 V2 86.2(2) 6_565 .
V3 O6 V2 85.4(2) 6_565 .
V3 O6 V2 85.4(2) . .
Co2 O7 V3 97.9(2) . .
Co2 O7 V3 97.9(2) . 6_565
V3 O7 V3 112.3(3) . 6_565
V3 O8 V2 115.5(3) . .
V1 O9 V2 114.4(3) . .

loop_
_geom_bond_atom_site_label_1
_geom_bond_atom_site_label_2
_geom_bond_distance
_geom_bond_site_symmetry_2
Co1 O6 1.881(7) 5_566
Co1 O6 1.881(7) .
Co1 O4 1.922(5) 6_565
Co1 O4 1.922(5) 2_556
Co1 O4 1.922(5) .
Co1 O4 1.922(5) 5_566
Co1 Co2 2.8976(15) 5_566
Co1 Co2 2.8976(15) .
Co1 V3 3.0233(15) 2_556
Co1 V3 3.0233(15) 5_566
Co1 V3 3.0233(15) .
Co1 V3 3.0233(15) 6_565
Co2 O7 1.897(7) .
Co2 O3 1.900(8) .
Co2 O4 1.933(5) .
Co2 O4 1.933(5) 6_565
Co2 N1 1.946(7) .
Co2 N1 1.946(7) 6_565
Co2 V3 2.9220(19) .
Co2 V3 2.9220(19) 6_565
Co2 V1 2.9476(19) 2_556
Co2 V1 2.9476(19) 5_566
Co3 O1W 2.059(8) .
Co3 O1W 2.059(8) 7
Co3 O3W 2.073(12) .
Co3 O3W 2.073(12) 7
Co3 O2W 2.148(9) 7
Co3 O2W 2.148(9) .
V1 O5 1.606(6) .
V1 O9 1.765(5) .
V1 O2 1.889(6) .
V1 O3 1.954(4) 5_566
V1 O4 2.110(5) 2_556
V1 O6 2.239(5) .
V1 Co2 2.9476(19) 5_566
V1 V3 3.1128(19) .
V1 V2 3.114(2) .
V2 O10 1.593(8) .
V2 O8 1.865(6) 6_565
V2 O8 1.865(6) .
V2 O9 1.938(6) .
V2 O9 1.938(6) 6_565
V2 O6 2.316(7) .
V2 V3 3.110(2) 6_565
V2 V3 3.110(2) .
V2 V1 3.114(2) 6_565
V3 O1 1.590(6) .
V3 O8 1.812(5) .
V3 O2 1.856(5) .
V3 O7 1.977(4) .
V3 O4 2.045(5) .
V3 O6 2.269(5) .
V4 O11 1.643(17) .
V4 O11 1.643(17) 2_556
V4 O2 1.998(6) 2_556
V4 O2 1.998(6) .
C1 C2 1.509(12) 6_565
C1 C2 1.509(12) .
C1 H1A 0.9700 .
C1 H1B 0.9700 .
C2 N1 1.466(10) .
C2 H2A 0.9700 .
C2 H2B 0.9700 .
N1 H1C 0.9000 .
N1 H1D 0.9000 .
O3 V1 1.954(4) 2_556
O3 V1 1.954(4) 5_566
O4 V1 2.110(5) 2_556
O6 V1 2.239(5) 6_565
O6 V3 2.269(5) 6_565
O7 V3 1.977(4) 6_565
O9W O9W 1.37(7) 6
